data_2226026
loop_
_publ_author_name
'Choi, Hong Dae'
'Seo, Pil Ja'
'Son, Byeng Wha'
'Lee, Uk'

_publ_section_title
;
 3-(4-Fluorophenylsulfonyl)-5-isopropyl-2-methyl-1-benzofuran
;
_journal_coeditor_code XU2750
_journal_issue 5
_journal_name_full 'Acta Crystallographica Section E'
_journal_page_first o1067
_journal_paper_doi 10.1107/S1600536810012869
_journal_volume 66
_journal_year 2010
_chemical_formula_iupac 'C18 H17 F O3 S'
_chemical_formula_moiety 'C18 H17 F O3 S'
_chemical_formula_sum 'C18 H17 F O3 S'
_chemical_formula_weight 332.38
_chemical_name_systematic
;
3-(4-Fluorophenylsulfonyl)-5-isopropyl-2-methyl-1-benzofuran
;
_space_group_IT_number 14
_symmetry_cell_setting monoclinic
_symmetry_space_group_name_Hall '-P 2ybc'
_symmetry_space_group_name_H-M 'P 1 21/c 1'
_atom_sites_solution_hydrogens difmap
_atom_sites_solution_primary direct
_atom_sites_solution_secondary difmap
_cell_angle_alpha 90.00
_cell_angle_beta 100.252(3)
_cell_angle_gamma 90.00
_cell_formula_units_Z 4
_cell_length_a 10.9434(6)
_cell_length_b 11.3395(6)
_cell_length_c 13.0988(7)
_cell_measurement_reflns_used 6367
_cell_measurement_temperature 175(2)
_cell_measurement_theta_max 27.48
_cell_measurement_theta_min 2.39
_cell_volume 1599.51(15)
_computing_cell_refinement 'SAINT (Bruker, 2009)'
_computing_data_collection 'APEX2 (Bruker, 2009)'
_computing_data_reduction 'SAINT (Bruker, 2009)'
_computing_molecular_graphics
;
ORTEP-3 (Farrugia, 1997) and DIAMOND (Brandenburg, 1998)
;
_computing_publication_material 'SHELXL97 (Sheldrick, 2008)'
_computing_structure_refinement 'SHELXL97 (Sheldrick, 2008)'
_computing_structure_solution 'SHELXS97 (Sheldrick, 2008)'
_diffrn_ambient_temperature 175(2)
_diffrn_detector_area_resol_mean 10.0
_diffrn_measured_fraction_theta_full 0.997
_diffrn_measured_fraction_theta_max 0.997
_diffrn_measurement_device_type 'Bruker SMART APEXII CCD'
_diffrn_measurement_method '\f and \w scans'
_diffrn_radiation_monochromator 'graphite multilayer'
_diffrn_radiation_source 'rotating anode'
_diffrn_radiation_type MoK\a
_diffrn_radiation_wavelength 0.71073
_diffrn_reflns_av_R_equivalents 0.0296
_diffrn_reflns_av_sigmaI/netI 0.0273
_diffrn_reflns_limit_h_max 14
_diffrn_reflns_limit_h_min -14
_diffrn_reflns_limit_k_max 14
_diffrn_reflns_limit_k_min -14
_diffrn_reflns_limit_l_max 16
_diffrn_reflns_limit_l_min -16
_diffrn_reflns_number 14304
_diffrn_reflns_theta_full 27.48
_diffrn_reflns_theta_max 27.48
_diffrn_reflns_theta_min 2.39
_diffrn_standards_number 0
_exptl_absorpt_coefficient_mu 0.225
_exptl_absorpt_correction_T_max 0.7456
_exptl_absorpt_correction_T_min 0.6694
_exptl_absorpt_correction_type multi-scan
_exptl_absorpt_process_details '(SADABS; Bruker, 2009)'
_exptl_crystal_colour colourless
_exptl_crystal_density_diffrn 1.380
_exptl_crystal_density_method 'not measured'
_exptl_crystal_description block
_exptl_crystal_F_000 696
_exptl_crystal_size_max 0.412
_exptl_crystal_size_mid 0.288
_exptl_crystal_size_min 0.172
_refine_diff_density_max 0.364
_refine_diff_density_min -0.366
_refine_ls_extinction_coef 0.0117(15)
_refine_ls_extinction_expression Fc^*^=kFc[1+0.001xFc^2^\l^3^/sin(2\q)]^-1/4^
_refine_ls_extinction_method 'SHELXL97 (Sheldrick, 2008)'
_refine_ls_goodness_of_fit_ref 1.020
_refine_ls_hydrogen_treatment constr
_refine_ls_matrix_type full
_refine_ls_number_parameters 212
_refine_ls_number_reflns 3655
_refine_ls_number_restraints 0
_refine_ls_restrained_S_all 1.020
_refine_ls_R_factor_all 0.0449
_refine_ls_R_factor_gt 0.0372
_refine_ls_shift/esd_max 0.000
_refine_ls_shift/su_max_lt 0.001
_refine_ls_shift/su_mean 0.000
_refine_ls_structure_factor_coef Fsqd
_refine_ls_weighting_details 'calc w = 1/[\s^2^(Fo^2^)+(0.0594P)^2^+0.4509P] where P=(Fo^2^+2Fc^2^)/3'
_refine_ls_weighting_scheme calc
_refine_ls_wR_factor_gt 0.1014
_refine_ls_wR_factor_ref 0.1075
_reflns_number_gt 3109
_reflns_number_total 3655
_reflns_threshold_expression I>2\s(I)
_cod_data_source_file xu2750.cif
_cod_data_source_block I
_cod_original_sg_symbol_H-M 'P 21/c'
_cod_database_code 2226026
_cod_database_fobs_code 2226026

loop_
_symmetry_equiv_pos_as_xyz
'x, y, z'
'-x, y+1/2, -z+1/2'
'-x, -y, -z'
'x, -y-1/2, z-1/2'

loop_
_atom_site_type_symbol
_atom_site_label
_atom_site_fract_x
_atom_site_fract_y
_atom_site_fract_z
_atom_site_U_iso_or_equiv
_atom_site_adp_type
_atom_site_calc_flag
_atom_site_refinement_flags
_atom_site_occupancy
_atom_site_disorder_assembly
_atom_site_disorder_group
S S 0.54221(3) 0.13196(3) 0.21925(3) 0.02922(13) Uani d . 1 . .
F F 0.75485(9) -0.21439(9) -0.02852(8) 0.0475(3) Uani d . 1 . .
O O1 0.44396(10) 0.07695(11) 0.26153(9) 0.0415(3) Uani d . 1 . .
O O2 0.51752(10) 0.23800(9) 0.15885(8) 0.0367(3) Uani d . 1 . .
O O3 0.79447(10) 0.15165(9) 0.47328(8) 0.0300(2) Uani d . 1 . .
C C1 0.66335(13) 0.16383(12) 0.32124(11) 0.0268(3) Uani d . 1 . .
C C2 0.75540(12) 0.25570(12) 0.32202(10) 0.0244(3) Uani d . 1 . .
C C3 0.78117(13) 0.34256(12) 0.25361(11) 0.0270(3) Uani d . 1 . .
H H3 0.7288 0.3527 0.1881 0.032 Uiso calc R 1 . .
C C4 0.88480(13) 0.41423(13) 0.28261(11) 0.0285(3) Uani d . 1 . .
C C5 0.96004(13) 0.39900(13) 0.38020(11) 0.0302(3) Uani d . 1 . .
H H5 1.0300 0.4491 0.3993 0.036 Uiso calc R 1 . .
C C6 0.93628(13) 0.31367(13) 0.44994(11) 0.0297(3) Uani d . 1 . .
H H6 0.9877 0.3038 0.5159 0.036 Uiso calc R 1 . .
C C7 0.83340(13) 0.24398(12) 0.41752(10) 0.0257(3) Uani d . 1 . .
C C8 0.69246(14) 0.10323(13) 0.41204(11) 0.0303(3) Uani d . 1 . .
C C9 0.91774(15) 0.50549(14) 0.20723(12) 0.0356(4) Uani d . 1 . .
H H9 0.8483 0.5073 0.1462 0.043 Uiso calc R 1 . .
C C10 1.0351(2) 0.47032(18) 0.16761(16) 0.0548(5) Uani d . 1 . .
H H10A 1.1061 0.4728 0.2249 0.082 Uiso calc R 1 . .
H H10B 1.0492 0.5253 0.1132 0.082 Uiso calc R 1 . .
H H10C 1.0256 0.3902 0.1392 0.082 Uiso calc R 1 . .
C C11 0.9299(2) 0.62926(15) 0.25374(16) 0.0531(5) Uani d . 1 . .
H H11A 0.8558 0.6477 0.2832 0.080 Uiso calc R 1 . .
H H11B 0.9381 0.6866 0.1994 0.080 Uiso calc R 1 . .
H H11C 1.0036 0.6329 0.3085 0.080 Uiso calc R 1 . .
C C12 0.64435(18) -0.00464(15) 0.45463(14) 0.0452(4) Uani d . 1 . .
H H12A 0.5675 -0.0294 0.4094 0.068 Uiso calc R 1 . .
H H12B 0.6275 0.0117 0.5243 0.068 Uiso calc R 1 . .
H H12C 0.7062 -0.0677 0.4584 0.068 Uiso calc R 1 . .
C C13 0.60386(13) 0.02725(12) 0.14291(11) 0.0274(3) Uani d . 1 . .
C C14 0.60321(15) -0.09153(13) 0.16991(12) 0.0342(3) Uani d . 1 . .
H H14 0.5684 -0.1159 0.2279 0.041 Uiso calc R 1 . .
C C15 0.65382(15) -0.17364(14) 0.11133(13) 0.0375(4) Uani d . 1 . .
H H15 0.6546 -0.2551 0.1283 0.045 Uiso calc R 1 . .
C C16 0.70315(14) -0.13427(13) 0.02763(13) 0.0332(3) Uani d . 1 . .
C C17 0.70304(14) -0.01834(14) -0.00155(12) 0.0344(3) Uani d . 1 . .
H H17 0.7364 0.0049 -0.0606 0.041 Uiso calc R 1 . .
C C18 0.65300(14) 0.06423(13) 0.05734(12) 0.0309(3) Uani d . 1 . .
H H18 0.6523 0.1454 0.0394 0.037 Uiso calc R 1 . .

loop_
_atom_site_aniso_label
_atom_site_aniso_U_11
_atom_site_aniso_U_22
_atom_site_aniso_U_33
_atom_site_aniso_U_12
_atom_site_aniso_U_13
_atom_site_aniso_U_23
S 0.0237(2) 0.0283(2) 0.0349(2) -0.00195(13) 0.00319(14) -0.00717(14)
F 0.0421(6) 0.0428(6) 0.0595(7) 0.0017(4) 0.0145(5) -0.0195(5)
O1 0.0295(6) 0.0473(7) 0.0503(7) -0.0098(5) 0.0138(5) -0.0133(5)
O2 0.0336(6) 0.0308(6) 0.0412(6) 0.0052(4) -0.0057(5) -0.0056(5)
O3 0.0344(6) 0.0300(5) 0.0254(5) -0.0011(4) 0.0047(4) 0.0015(4)
C1 0.0263(7) 0.0248(7) 0.0296(7) -0.0011(5) 0.0061(5) -0.0042(5)
C2 0.0238(6) 0.0237(7) 0.0254(7) 0.0010(5) 0.0033(5) -0.0044(5)
C3 0.0282(7) 0.0272(7) 0.0238(7) -0.0006(5) 0.0001(5) -0.0015(5)
C4 0.0309(7) 0.0270(7) 0.0280(7) -0.0026(6) 0.0060(6) -0.0031(6)
C5 0.0276(7) 0.0305(7) 0.0317(8) -0.0043(6) 0.0032(6) -0.0058(6)
C6 0.0299(7) 0.0317(7) 0.0253(7) 0.0021(6) -0.0009(5) -0.0044(6)
C7 0.0296(7) 0.0248(7) 0.0229(7) 0.0026(5) 0.0055(5) -0.0014(5)
C8 0.0318(7) 0.0298(7) 0.0307(8) -0.0016(6) 0.0096(6) -0.0033(6)
C9 0.0429(9) 0.0341(8) 0.0288(7) -0.0112(7) 0.0035(6) 0.0009(6)
C10 0.0683(13) 0.0476(11) 0.0569(12) -0.0131(9) 0.0341(10) -0.0023(9)
C11 0.0834(14) 0.0304(9) 0.0503(11) -0.0054(9) 0.0247(10) 0.0037(8)
C12 0.0516(10) 0.0413(9) 0.0444(10) -0.0111(8) 0.0130(8) 0.0077(8)
C13 0.0245(7) 0.0263(7) 0.0302(7) -0.0030(5) 0.0023(5) -0.0041(6)
C14 0.0398(8) 0.0281(7) 0.0351(8) -0.0050(6) 0.0080(6) -0.0006(6)
C15 0.0423(9) 0.0249(7) 0.0445(9) -0.0006(6) 0.0054(7) -0.0022(7)
C16 0.0248(7) 0.0340(8) 0.0396(9) -0.0004(6) 0.0029(6) -0.0126(6)
C17 0.0315(8) 0.0378(8) 0.0349(8) -0.0083(6) 0.0087(6) -0.0040(6)
C18 0.0303(7) 0.0269(7) 0.0350(8) -0.0057(6) 0.0046(6) -0.0004(6)

loop_
_atom_type_symbol
_atom_type_description
_atom_type_scat_dispersion_real
_atom_type_scat_dispersion_imag
_atom_type_scat_source
C C 0.0033 0.0016 'International Tables Vol C Tables 4.2.6.8 and 6.1.1.4'
H H 0.0000 0.0000 'International Tables Vol C Tables 4.2.6.8 and 6.1.1.4'
O O 0.0106 0.0060 'International Tables Vol C Tables 4.2.6.8 and 6.1.1.4'
F F 0.0171 0.0103 'International Tables Vol C Tables 4.2.6.8 and 6.1.1.4'
S S 0.1246 0.1234 'International Tables Vol C Tables 4.2.6.8 and 6.1.1.4'

loop_
_geom_angle_atom_site_label_1
_geom_angle_atom_site_label_2
_geom_angle_atom_site_label_3
_geom_angle_site_symmetry_1
_geom_angle_site_symmetry_3
_geom_angle
_geom_angle_publ_flag
O1 S O2 . . 119.66(7) ?
O1 S C1 . . 108.28(7) ?
O2 S C1 . . 106.91(7) ?
O1 S C13 . . 108.33(7) ?
O2 S C13 . . 107.74(7) ?
C1 S C13 . . 104.99(7) ?
C8 O3 C7 . . 106.82(11) ?
C8 C1 C2 . . 107.62(13) ?
C8 C1 S . . 126.33(11) ?
C2 C1 S . . 125.97(11) ?
C7 C2 C3 . . 118.96(12) ?
C7 C2 C1 . . 104.63(12) ?
C3 C2 C1 . . 136.39(13) ?
C4 C3 C2 . . 119.04(13) ?
C4 C3 H3 . . 120.5 ?
C2 C3 H3 . . 120.5 ?
C3 C4 C5 . . 119.64(13) ?
C3 C4 C9 . . 119.80(13) ?
C5 C4 C9 . . 120.53(13) ?
C6 C5 C4 . . 122.53(13) ?
C6 C5 H5 . . 118.7 ?
C4 C5 H5 . . 118.7 ?
C7 C6 C5 . . 115.82(13) ?
C7 C6 H6 . . 122.1 ?
C5 C6 H6 . . 122.1 ?
C6 C7 O3 . . 125.53(13) ?
C6 C7 C2 . . 124.01(13) ?
O3 C7 C2 . . 110.45(12) ?
C1 C8 O3 . . 110.44(13) ?
C1 C8 C12 . . 134.67(15) ?
O3 C8 C12 . . 114.75(13) ?
C4 C9 C10 . . 110.85(14) ?
C4 C9 C11 . . 112.42(13) ?
C10 C9 C11 . . 110.99(15) ?
C4 C9 H9 . . 107.4 ?
C10 C9 H9 . . 107.4 ?
C11 C9 H9 . . 107.4 ?
C9 C10 H10A . . 109.5 ?
C9 C10 H10B . . 109.5 ?
H10A C10 H10B . . 109.5 ?
C9 C10 H10C . . 109.5 ?
H10A C10 H10C . . 109.5 ?
H10B C10 H10C . . 109.5 ?
C9 C11 H11A . . 109.5 ?
C9 C11 H11B . . 109.5 ?
H11A C11 H11B . . 109.5 ?
C9 C11 H11C . . 109.5 ?
H11A C11 H11C . . 109.5 ?
H11B C11 H11C . . 109.5 ?
C8 C12 H12A . . 109.5 ?
C8 C12 H12B . . 109.5 ?
H12A C12 H12B . . 109.5 ?
C8 C12 H12C . . 109.5 ?
H12A C12 H12C . . 109.5 ?
H12B C12 H12C . . 109.5 ?
C14 C13 C18 . . 121.08(14) ?
C14 C13 S . . 119.19(11) ?
C18 C13 S . . 119.73(11) ?
C15 C14 C13 . . 119.29(14) ?
C15 C14 H14 . . 120.4 ?
C13 C14 H14 . . 120.4 ?
C16 C15 C14 . . 118.36(14) ?
C16 C15 H15 . . 120.8 ?
C14 C15 H15 . . 120.8 ?
F C16 C17 . . 118.17(14) ?
F C16 C15 . . 118.35(14) ?
C17 C16 C15 . . 123.48(14) ?
C16 C17 C18 . . 118.29(14) ?
C16 C17 H17 . . 120.9 ?
C18 C17 H17 . . 120.9 ?
C17 C18 C13 . . 119.49(14) ?
C17 C18 H18 . . 120.3 ?
C13 C18 H18 . . 120.3 ?

loop_
_geom_bond_atom_site_label_1
_geom_bond_atom_site_label_2
_geom_bond_site_symmetry_2
_geom_bond_distance
_geom_bond_publ_flag
S O1 . 1.4370(10) ?
S O2 . 1.4380(10) ?
S C1 . 1.744(2) ?
S C13 . 1.7620(10) ?
F C16 . 1.355(2) ?
O3 C8 . 1.368(2) ?
O3 C7 . 1.386(2) ?
C1 C8 . 1.361(2) ?
C1 C2 . 1.448(2) ?
C2 C7 . 1.390(2) ?
C2 C3 . 1.394(2) ?
C3 C4 . 1.392(2) ?
C3 H3 . 0.9500 ?
C4 C5 . 1.403(2) ?
C4 C9 . 1.517(2) ?
C5 C6 . 1.387(2) ?
C5 H5 . 0.9500 ?
C6 C7 . 1.379(2) ?
C6 H6 . 0.9500 ?
C8 C12 . 1.480(2) ?
C9 C10 . 1.521(2) ?
C9 C11 . 1.526(2) ?
C9 H9 . 1.0000 ?
C10 H10A . 0.9800 ?
C10 H10B . 0.9800 ?
C10 H10C . 0.9800 ?
C11 H11A . 0.9800 ?
C11 H11B . 0.9800 ?
C11 H11C . 0.9800 ?
C12 H12A . 0.9800 ?
C12 H12B . 0.9800 ?
C12 H12C . 0.9800 ?
C13 C14 . 1.393(2) ?
C13 C18 . 1.391(2) ?
C14 C15 . 1.383(2) ?
C14 H14 . 0.9500 ?
C15 C16 . 1.380(2) ?
C15 H15 . 0.9500 ?
C16 C17 . 1.369(2) ?
C17 C18 . 1.386(2) ?
C17 H17 . 0.9500 ?
C18 H18 . 0.9500 ?

loop_
_geom_hbond_atom_site_label_D
_geom_hbond_atom_site_label_H
_geom_hbond_atom_site_label_A
_geom_hbond_site_symmetry_A
_geom_hbond_distance_DH
_geom_hbond_distance_HA
_geom_hbond_distance_DA
_geom_hbond_angle_DHA
C14 H14 O2 2_645 0.95 2.51 3.401(2) 155.4
C10 H10B Cg1 2_755 0.98 2.86 3.561(2) 120.0
C11 H11B Cg2 2_755 0.98 2.91 3.670(2) 134.7
C17 H17 Cg2 2_745 0.95 2.89 3.528(2) 146.8

loop_
_cod_related_entry_id
_cod_related_entry_database
_cod_related_entry_code
1 ChemSpider 24744849
